data_7013330
loop_
_publ_author_name
'Robert Podgajny'
'Tomasz Korzeniak'
'Katarzyna Stadnicka'
'Yves Dromz\'ee'
'Nathaniel W. Alcock'
'William Errington'
'Krzysztof Krucza\/la'
'Maria Ba\/landa'
'Terence J. Kemp'
'Michel Verdaguer'
'Barbara Sieklucka'

_publ_section_title
;
 Coordination polymers based on octacyanometalates(IV,V)(M = Mo, W) and
 aliphatic polyamine copper(II) tectons with [N3] donor atom sets
;
_journal_issue 17
_journal_name_full 'Dalton Trans.'
_journal_page_first 3458
_journal_page_last 3468
_journal_paper_doi 10.1039/b306422k
_journal_year 2003
_chemical_compound_source
;
?
;
_chemical_formula_moiety ' C32 H60 Cu2 N26 W2 , 5 (O) '
_chemical_formula_sum 'C32 H60 Cu2 N26 O5 W2'
_chemical_formula_weight 1383.7
_space_group_IT_number 2
_symmetry_cell_setting triclinic
_symmetry_space_group_name_Hall '-P 1'
_symmetry_space_group_name_H-M 'P -1'
_atom_sites_solution_hydrogens geom
_atom_sites_solution_primary direct
_cell_angle_alpha 62.55(1)
_cell_angle_beta 63.44(1)
_cell_angle_gamma 62.02(1)
_cell_formula_units_Z 2
_cell_length_a 14.674(2)
_cell_length_b 15.215(2)
_cell_length_c 16.073(2)
_cell_measurement_reflns_used 25
_cell_measurement_temperature 295
_cell_measurement_theta_max 15
_cell_measurement_theta_min 14
_cell_volume 2687.5(7)
_computing_cell_refinement
;
Cad4 Express, (Enraf-Nonius, 1989)
;
_computing_data_collection
;
Cad4 Express, (Enraf-Nonius, 1989)
;
_computing_data_reduction
;
RC93 (Watkin, Prout &amp; Lilley, 1994)
;
_computing_molecular_graphics
;
CAMERON (Watkin et al 1996)
;
_computing_publication_material
;
CRYSTALS (Watkin et al 2001)
;
_computing_structure_refinement
;
CRYSTALS (Watkin et al 2001)
;
_computing_structure_solution
;
SHELXS 86 (Sheldrick, 1986)
;
_diffrn_ambient_temperature 295
_diffrn_measured_fraction_theta_full 1.000
_diffrn_measured_fraction_theta_max 1.000
_diffrn_measurement_device_type
;
Enraf-Nonius CAD4
;
_diffrn_measurement_method \w/2\q
_diffrn_radiation_monochromator graphite
_diffrn_radiation_type 'Mo K\a'
_diffrn_radiation_wavelength 0.71073
_diffrn_reflns_av_R_equivalents 0.0454
_diffrn_reflns_limit_h_max 17
_diffrn_reflns_limit_h_min -15
_diffrn_reflns_limit_k_max 18
_diffrn_reflns_limit_k_min -15
_diffrn_reflns_limit_l_max 19
_diffrn_reflns_limit_l_min 0
_diffrn_reflns_number 9892
_diffrn_reflns_theta_full 24.972
_diffrn_reflns_theta_max 24.972
_diffrn_reflns_theta_min 1.599
_diffrn_standards_decay_% 53.56
_diffrn_standards_interval_count 100
_diffrn_standards_interval_time 3600
_diffrn_standards_number 2
_exptl_absorpt_coefficient_mu 5.2
_exptl_absorpt_correction_T_max 1.00
_exptl_absorpt_correction_T_min 0.47
_exptl_absorpt_correction_type psi-scan
_exptl_absorpt_process_details
;
Azimutal absorption correction (North et al, 1968)
;
_exptl_crystal_colour ' deep blue '
_exptl_crystal_density_diffrn 1.70
_exptl_crystal_description ' prism '
_exptl_crystal_F_000 1360.000
_exptl_crystal_size_max 0.6
_exptl_crystal_size_mid 0.4
_exptl_crystal_size_min 0.2
_refine_diff_density_max 3.49
_refine_diff_density_min -2.52
_refine_diff_density_rms 0.21
_refine_ls_extinction_method None
_refine_ls_goodness_of_fit_ref 1.1332
_refine_ls_hydrogen_treatment mixed
_refine_ls_matrix_type full
_refine_ls_number_parameters 604
_refine_ls_number_reflns 7391
_refine_ls_R_factor_all 0.0764
_refine_ls_R_factor_gt 0.0604
_refine_ls_shift/su_max 0.001209
_refine_ls_structure_factor_coef F
_refine_ls_weighting_details
;
Method = Prince modified Chebychev polynomial, (Watkin, 1994)
W = [weight] * [1-(deltaF/6*sigmaF)^2]^2

12.6 -4.80 9.10
;
_refine_ls_weighting_scheme calc
_refine_ls_wR_factor_all 0.0768
_refine_ls_wR_factor_gt 0.0695
_refine_ls_wR_factor_ref 0.0695
_reflns_limit_h_max 17
_reflns_limit_h_min -15
_reflns_limit_k_max 18
_reflns_limit_k_min -15
_reflns_limit_l_max 19
_reflns_limit_l_min 0
_reflns_number_gt 7391
_reflns_number_total 9438
_reflns_threshold_expression I&gt;3.00u(I)
_cod_data_source_file b306422k.txt
_cod_data_source_block crystals_cif
_cod_original_sg_symbol_H-M 'P -1 '
_cod_original_formula_sum ' C32 H60 Cu2 N26 O5 W2 '
_cod_database_code 7013330

loop_
_symmetry_equiv_pos_as_xyz
x,y,z
-x,-y,-z

loop_
_atom_site_label
_atom_site_type_symbol
_atom_site_fract_x
_atom_site_fract_y
_atom_site_fract_z
_atom_site_U_iso_or_equiv
_atom_site_occupancy
_atom_site_adp_type
_atom_site_attached_hydrogens
W1 W 0.17171(3) 0.58961(3) 0.65561(2) 0.0191 1.0000 Uani .
W2 W 0.33400(3) -0.10872(3) 0.94592(3) 0.0221 1.0000 Uani .
Cu1 Cu 0.47512(9) 0.32195(9) 0.46202(8) 0.0248 1.0000 Uani .
Cu2 Cu 0.0344(1) 0.26045(9) 0.87410(9) 0.0287 1.0000 Uani .
C11 C 0.2852(8) 0.5036(8) 0.5531(7) 0.0244 1.0000 Uani .
C12 C 0.1597(7) 0.4332(8) 0.7275(7) 0.0245 1.0000 Uani .
C13 C 0.2450(8) 0.5119(8) 0.7730(7) 0.0257 1.0000 Uani .
C14 C 0.6786(8) 0.3763(8) 0.4039(7) 0.0265 1.0000 Uani .
C15 C 0.1471(12) 0.7278(12) 0.527(1) 0.0539 1.0000 Uani .
C16 C 0.1335(9) 0.720(1) 0.6998(8) 0.0402 1.0000 Uani .
C17 C 0.0162(8) 0.6094(9) 0.7690(8) 0.0360 1.0000 Uani .
C18 C 0.063(1) 0.5870(9) 0.6002(8) 0.0359 1.0000 Uani .
C21 C 0.2152(8) 0.0455(7) 0.9112(7) 0.0249 1.0000 Uani .
C22 C 0.3501(11) -0.0065(9) 0.9952(11) 0.0473 1.0000 Uani .
C23 C 0.4770(11) -0.0747(11) 0.835(1) 0.0530 1.0000 Uani .
C24 C 0.324(1) -0.0835(9) 0.8038(8) 0.0380 1.0000 Uani .
C25 C 0.2515(11) -0.1500(12) 1.1002(8) 0.0504 1.0000 Uani .
C26 C 0.4625(8) -0.2003(7) 1.0155(8) 0.0284 1.0000 Uani .
C27 C 0.3982(9) -0.2708(9) 0.9445(8) 0.0317 1.0000 Uani .
C28 C 0.1904(9) -0.1405(9) 0.9743(9) 0.0388 1.0000 Uani .
C31 C 0.4537(9) 0.5408(9) 0.1695(8) 0.0379 1.0000 Uani .
C32 C 0.453(1) 0.4924(9) 0.2757(7) 0.0360 1.0000 Uani .
C33 C 0.419(1) 0.333(1) 0.3054(8) 0.0396 1.0000 Uani .
C34 C 0.4207(12) 0.2294(11) 0.381(1) 0.0516 1.0000 Uani .
C35 C 0.3989(11) 0.149(1) 0.560(1) 0.0464 1.0000 Uani .
C36 C 0.3902(11) 0.1783(11) 0.6414(8) 0.0482 1.0000 Uani .
C37 C 0.4636(13) 0.278(1) 0.668(1) 0.0528 1.0000 Uani .
C38 C 0.4417(14) 0.2185(14) 0.774(1) 0.0652 1.0000 Uani .
C41 C 0.175(1) 0.284(1) 0.9876(9) 0.0439 1.0000 Uani .
C42 C 0.0901(9) 0.2311(9) 1.0526(8) 0.0327 1.0000 Uani .
C43 C -0.069(1) 0.380(1) 1.009(1) 0.0473 1.0000 Uani .
C44 C -0.1503(9) 0.413(1) 0.959(1) 0.0468 1.0000 Uani .
C45 C -0.1543(9) 0.398(1) 0.8124(11) 0.0486 1.0000 Uani .
C46 C -0.078(1) 0.352(1) 0.7318(9) 0.0450 1.0000 Uani .
C47 C 0.088(1) 0.2034(11) 0.6975(9) 0.0459 1.0000 Uani .
C48 C 0.0577(13) 0.1974(15) 0.6220(11) 0.0684 1.0000 Uani .
N11 N 0.3427(7) 0.4559(7) 0.5023(6) 0.0344 1.0000 Uani .
N12 N 0.1486(7) 0.3517(7) 0.7658(7) 0.0320 1.0000 Uani .
N13 N 0.2822(8) 0.4722(8) 0.8366(7) 0.0415 1.0000 Uani .
N14 N 0.6027(7) 0.3561(8) 0.4329(6) 0.0347 1.0000 Uani .
N15 N 0.1327(17) 0.7981(13) 0.4644(12) 0.1029 1.0000 Uani .
N16 N 0.117(1) 0.790(1) 0.722(1) 0.0629 1.0000 Uani .
N17 N -0.0636(8) 0.6168(9) 0.8280(8) 0.0523 1.0000 Uani .
N18 N 0.006(1) 0.582(1) 0.5730(9) 0.0587 1.0000 Uani .
N21 N 0.1491(7) 0.1237(7) 0.8945(7) 0.0314 1.0000 Uani .
N22 N 0.359(1) 0.0475(9) 1.0195(11) 0.0644 1.0000 Uani .
N23 N 0.553(1) -0.0614(13) 0.778(1) 0.0821 1.0000 Uani .
N24 N 0.3163(11) -0.0719(9) 0.7335(8) 0.0574 1.0000 Uani .
N25 N 0.2049(12) -0.1768(15) 1.182(1) 0.0869 1.0000 Uani .
N26 N 0.5293(8) -0.2493(8) 1.0512(8) 0.0445 1.0000 Uani .
N27 N 0.429(1) -0.3534(7) 0.9443(8) 0.0463 1.0000 Uani .
N28 N 0.1175(9) -0.159(1) 0.991(1) 0.0586 1.0000 Uani .
N31 N 0.5643(8) 0.5209(7) 0.0991(6) 0.0325 1.0000 Uani .
N32 N 0.4854(7) 0.3749(7) 0.3143(6) 0.0308 1.0000 Uani .
N33 N 0.3882(7) 0.2441(7) 0.4760(7) 0.0304 1.0000 Uani .
N34 N 0.4763(8) 0.2240(8) 0.6044(6) 0.0372 1.0000 Uani .
N35 N 0.5421(13) 0.1286(11) 0.7979(9) 0.0751 1.0000 Uani .
N41 N 0.2466(9) 0.256(1) 1.0439(9) 0.0561 1.0000 Uani .
N42 N 0.0051(7) 0.2717(7) 1.0080(6) 0.0298 1.0000 Uani .
N43 N -0.0903(6) 0.3967(7) 0.8621(7) 0.0368 1.0000 Uani .
N44 N -0.0063(7) 0.2476(7) 0.7730(6) 0.0332 1.0000 Uani .
N45 N 0.0040(14) 0.1222(13) 0.660(1) 0.0788 1.0000 Uani .
O1 O 0.7051(7) 0.2971(7) 0.1921(7) 0.0487 1.0000 Uani .
O2 O 0.1679(8) 0.3970(9) 0.4791(9) 0.0689 1.0000 Uani .
O3 O 0.3191(13) 0.3397(15) 1.1399(15) 0.1311 1.0000 Uani .
O4 O 0.0035(18) -0.0113(19) 0.8528(17) 0.1739 1.0000 Uani .
O5 O 0.217(3) -0.047(2) 0.6097(19) 0.2278 1.0000 Uani .
H13 H 0.5591 0.5538 0.0340 0.0659 1.0000 Uiso .
H14 H 0.6038 0.5496 0.1073 0.0659 1.0000 Uiso .
H15 H 0.5998 0.4477 0.1110 0.0659 1.0000 Uiso .
H16 H 0.4171 0.6182 0.1557 0.0659 1.0000 Uiso .
H17 H 0.4125 0.5111 0.1598 0.0659 1.0000 Uiso .
H18 H 0.5042 0.5125 0.2824 0.0659 1.0000 Uiso .
H19 H 0.3783 0.5210 0.3164 0.0659 1.0000 Uiso .
H20 H 0.5572 0.3499 0.2757 0.0659 1.0000 Uiso .
H21 H 0.3431 0.3829 0.3139 0.0659 1.0000 Uiso .
H22 H 0.4490 0.3256 0.2384 0.0659 1.0000 Uiso .
H23 H 0.4952 0.1764 0.3692 0.0659 1.0000 Uiso .
H24 H 0.3691 0.2034 0.3815 0.0659 1.0000 Uiso .
H25 H 0.3128 0.2824 0.4900 0.0659 1.0000 Uiso .
H26 H 0.4704 0.0951 0.5427 0.0659 1.0000 Uiso .
H27 H 0.3397 0.1214 0.5805 0.0659 1.0000 Uiso .
H28 H 0.4002 0.1147 0.6999 0.0659 1.0000 Uiso .
H29 H 0.3177 0.2315 0.6595 0.0659 1.0000 Uiso .
H30 H 0.5450 0.1705 0.6053 0.0659 1.0000 Uiso .
H31 H 0.5314 0.2944 0.6450 0.0659 1.0000 Uiso .
H32 H 0.4018 0.3458 0.6588 0.0659 1.0000 Uiso .
H33 H 0.4172 0.2673 0.8113 0.0659 1.0000 Uiso .
H34 H 0.3843 0.1893 0.7944 0.0659 1.0000 Uiso .
H35 H 0.5236 0.0933 0.8671 0.0659 1.0000 Uiso .
H36 H 0.5965 0.1563 0.7800 0.0659 1.0000 Uiso .
H37 H 0.5652 0.0821 0.7640 0.0659 1.0000 Uiso .
H43 H 0.3006 0.2887 1.0020 0.0659 1.0000 Uiso .
H44 H 0.2062 0.2797 1.0986 0.0659 1.0000 Uiso .
H45 H 0.2808 0.1820 1.0641 0.0659 1.0000 Uiso .
H46 H 0.1387 0.3611 0.9653 0.0659 1.0000 Uiso .
H47 H 0.2176 0.2581 0.9292 0.0659 1.0000 Uiso .
H48 H 0.0578 0.2450 1.1168 0.0659 1.0000 Uiso .
H49 H 0.1250 0.1538 1.0642 0.0659 1.0000 Uiso .
H50 H -0.0255 0.2177 1.0531 0.0659 1.0000 Uiso .
H51 H -0.1074 0.3801 1.0782 0.0659 1.0000 Uiso .
H52 H -0.0274 0.4291 0.9734 0.0659 1.0000 Uiso .
H53 H -0.1944 0.4881 0.9510 0.0659 1.0000 Uiso .
H54 H -0.1984 0.3687 0.9990 0.0659 1.0000 Uiso .
H55 H -0.0662 0.4559 0.8222 0.0659 1.0000 Uiso .
H56 H -0.1995 0.4714 0.7839 0.0659 1.0000 Uiso .
H57 H -0.2031 0.3550 0.8598 0.0659 1.0000 Uiso .
H58 H -0.0348 0.3978 0.6814 0.0659 1.0000 Uiso .
H59 H -0.1199 0.3446 0.7013 0.0659 1.0000 Uiso .
H60 H -0.0426 0.1974 0.8053 0.0659 1.0000 Uiso .
H61 H 0.1339 0.2498 0.6622 0.0659 1.0000 Uiso .
H62 H 0.1297 0.1317 0.7311 0.0659 1.0000 Uiso .
H63 H 0.0090 0.2685 0.5935 0.0659 1.0000 Uiso .
H64 H 0.1259 0.1784 0.5689 0.0659 1.0000 Uiso .
H65 H -0.0115 0.1221 0.6084 0.0659 1.0000 Uiso .
H66 H -0.0617 0.1400 0.7095 0.0659 1.0000 Uiso .
H67 H 0.0491 0.0536 0.6873 0.0659 1.0000 Uiso .

loop_
_atom_site_aniso_label
_atom_site_aniso_U_11
_atom_site_aniso_U_22
_atom_site_aniso_U_33
_atom_site_aniso_U_23
_atom_site_aniso_U_13
_atom_site_aniso_U_12
W1 0.0176(2) 0.0268(2) 0.0176(2) -0.00680(15) -0.00385(14) -0.01249(15)
W2 0.0224(2) 0.0203(2) 0.0279(2) -0.00666(16) -0.00956(16) -0.00919(16)
Cu1 0.0253(6) 0.0353(6) 0.0191(5) -0.0067(5) -0.0036(4) -0.0188(5)
Cu2 0.0255(6) 0.0274(6) 0.0349(7) -0.0107(5) -0.0128(5) -0.0055(5)
C11 0.023(5) 0.040(5) 0.018(4) -0.014(4) -0.004(4) -0.013(4)
C12 0.016(4) 0.035(6) 0.025(5) -0.013(4) -0.004(4) -0.009(4)
C13 0.025(5) 0.030(5) 0.031(5) -0.014(4) -0.008(4) -0.012(4)
C14 0.019(5) 0.047(6) 0.025(5) -0.024(4) 0.004(4) -0.017(4)
C15 0.071(9) 0.067(9) 0.052(8) 0.002(7) -0.037(7) -0.046(8)
C16 0.037(6) 0.053(7) 0.032(6) -0.007(5) -0.004(5) -0.029(6)
C17 0.019(5) 0.057(7) 0.047(6) -0.044(6) 0.009(5) -0.014(5)
C18 0.058(7) 0.045(6) 0.032(5) -0.003(5) -0.027(5) -0.032(6)
C21 0.021(5) 0.017(5) 0.037(5) -0.002(4) -0.012(4) -0.010(4)
C22 0.052(8) 0.034(6) 0.074(9) -0.024(6) -0.038(7) -0.003(5)
C23 0.043(7) 0.050(8) 0.051(8) 0.002(6) -0.016(6) -0.020(6)
C24 0.052(7) 0.042(6) 0.034(6) -0.020(5) -0.011(5) -0.022(5)
C25 0.054(8) 0.077(9) 0.023(6) -0.014(6) 0.001(5) -0.037(7)
C26 0.032(6) 0.014(4) 0.038(6) -0.002(4) -0.011(5) -0.012(4)
C27 0.030(5) 0.040(6) 0.032(5) -0.007(5) -0.010(4) -0.020(5)
C28 0.031(6) 0.047(7) 0.044(6) -0.006(5) -0.007(5) -0.030(5)
C31 0.036(6) 0.036(6) 0.031(6) -0.006(5) -0.012(5) -0.006(5)
C32 0.046(7) 0.044(6) 0.021(5) -0.007(5) -0.006(4) -0.023(5)
C33 0.045(7) 0.064(8) 0.028(5) -0.019(5) -0.015(5) -0.023(6)
C34 0.068(9) 0.063(8) 0.046(7) -0.020(6) -0.004(6) -0.048(7)
C35 0.054(8) 0.040(7) 0.050(7) -0.000(6) -0.018(6) -0.030(6)
C36 0.049(7) 0.056(8) 0.025(6) 0.008(5) -0.004(5) -0.033(6)
C37 0.08(1) 0.044(7) 0.041(7) -0.008(6) -0.030(7) -0.017(7)
C38 0.083(11) 0.087(11) 0.039(7) -0.021(7) -0.008(7) -0.048(9)
C41 0.041(7) 0.055(7) 0.048(7) -0.026(6) -0.010(5) -0.019(6)
C42 0.032(6) 0.046(6) 0.029(5) -0.016(5) -0.009(4) -0.016(5)
C43 0.041(7) 0.039(7) 0.052(7) -0.022(6) -0.006(6) -0.007(5)
C44 0.026(6) 0.051(7) 0.052(7) -0.023(6) 0.005(5) -0.012(5)
C45 0.022(6) 0.040(7) 0.073(9) -0.004(6) -0.024(6) -0.006(5)
C46 0.037(7) 0.046(7) 0.046(7) 0.003(6) -0.025(6) -0.014(5)
C47 0.045(7) 0.058(8) 0.035(6) -0.011(6) -0.009(5) -0.023(6)
C48 0.06(1) 0.102(13) 0.049(8) -0.034(8) -0.009(7) -0.031(9)
N11 0.034(5) 0.043(5) 0.028(5) -0.019(4) -0.005(4) -0.011(4)
N12 0.023(4) 0.031(5) 0.042(5) -0.009(4) -0.006(4) -0.015(4)
N13 0.043(6) 0.053(6) 0.035(5) -0.008(5) -0.021(4) -0.018(5)
N14 0.034(5) 0.057(6) 0.023(4) -0.006(4) -0.003(4) -0.033(5)
N15 0.166(18) 0.090(11) 0.08(1) 0.046(9) -0.093(12) -0.085(12)
N16 0.057(7) 0.053(7) 0.093(9) -0.044(7) -0.005(6) -0.024(6)
N17 0.039(6) 0.062(7) 0.062(7) -0.040(6) 0.020(5) -0.036(5)
N18 0.063(8) 0.073(8) 0.072(8) -0.014(6) -0.037(6) -0.039(6)
N21 0.024(4) 0.031(5) 0.046(5) -0.013(4) -0.020(4) -0.006(4)
N22 0.067(8) 0.046(6) 0.114(11) -0.044(7) -0.053(8) -0.002(6)
N23 0.042(7) 0.109(12) 0.064(8) -0.003(8) 0.008(6) -0.048(8)
N24 0.088(9) 0.057(7) 0.041(6) -0.015(5) -0.026(6) -0.027(6)
N25 0.08(1) 0.158(16) 0.045(7) -0.031(8) 0.004(7) -0.077(11)
N26 0.034(5) 0.039(5) 0.065(7) -0.012(5) -0.025(5) -0.009(4)
N27 0.081(8) 0.019(5) 0.047(6) -0.008(4) -0.034(6) -0.012(5)
N28 0.039(6) 0.070(8) 0.082(8) -0.025(7) -0.017(6) -0.029(6)
N31 0.048(5) 0.032(5) 0.022(4) -0.001(4) -0.014(4) -0.021(4)
N32 0.036(5) 0.039(5) 0.018(4) -0.012(4) -0.002(3) -0.015(4)
N33 0.030(5) 0.028(4) 0.047(5) -0.009(4) -0.019(4) -0.015(4)
N34 0.043(5) 0.048(6) 0.023(4) -0.004(4) -0.010(4) -0.023(5)
N35 0.111(12) 0.059(8) 0.051(7) -0.004(6) -0.036(8) -0.027(8)
N41 0.036(6) 0.080(8) 0.078(8) -0.043(7) -0.018(5) -0.020(6)
N42 0.026(4) 0.039(5) 0.033(5) -0.023(4) -0.001(4) -0.013(4)
N43 0.013(4) 0.034(5) 0.056(6) -0.008(4) -0.010(4) -0.008(3)
N44 0.030(5) 0.035(5) 0.033(5) -0.005(4) -0.007(4) -0.017(4)
N45 0.107(12) 0.097(11) 0.057(8) -0.024(8) -0.039(8) -0.039(9)
O1 0.042(5) 0.052(5) 0.057(5) -0.026(4) -0.012(4) -0.013(4)
O2 0.046(6) 0.078(7) 0.109(9) -0.050(7) -0.039(6) -0.006(5)
O3 0.097(11) 0.155(15) 0.170(17) -0.102(14) -0.066(11) 0.01(1)
O4 0.149(18) 0.18(2) 0.157(18) 0.030(15) -0.091(15) -0.067(16)
O5 0.43(4) 0.19(2) 0.19(2) 0.060(18) -0.23(3) -0.19(3)

loop_
_atom_type_symbol
_atom_type_scat_dispersion_real
_atom_type_scat_dispersion_imag
_atom_type_scat_Cromer_Mann_a1
_atom_type_scat_Cromer_Mann_b1
_atom_type_scat_Cromer_Mann_a2
_atom_type_scat_Cromer_Mann_b2
_atom_type_scat_Cromer_Mann_a3
_atom_type_scat_Cromer_Mann_b3
_atom_type_scat_Cromer_Mann_a4
_atom_type_scat_Cromer_Mann_b4
_atom_type_scat_Cromer_Mann_c
_atom_type_scat_source
'C   ' 0.0033 0.0016 2.3100 20.8439 1.0200 10.2075 1.5886 0.5687 0.8650 51.6512 0.2156 International_Tables_Vol_IV_Table_2.2B
'H   ' 0.0000 0.0000 0.4930 10.5109 0.3229 26.1257 0.1402 3.1424 0.0408 57.7998 0.0030 International_Tables_Vol_IV_Table_2.2B
'Cu  ' 0.3201 1.2651 13.3380 3.5828 7.1676 0.2470 5.6158 11.3966 1.6735 64.8126 1.1910 International_Tables_Vol_IV_Table_2.2B
'N   ' 0.0061 0.0033 12.2126 0.0057 3.1322 9.8933 2.0125 28.9975 1.1663 0.5826 -11.5290 International_Tables_Vol_IV_Table_2.2B
'O   ' 0.0106 0.0060 3.0485 13.2771 2.2868 5.7011 1.5463 0.3239 0.8670 32.9089 0.2508 International_Tables_Vol_IV_Table_2.2B
'W   ' -0.8490 6.8722 29.0818 1.7203 15.4300 9.2259 14.4327 0.3217 5.1198 57.0560 9.8875 International_Tables_Vol_IV_Table_2.2B

loop_
_geom_angle_atom_site_label_1
_geom_angle_site_symmetry_1
_geom_angle_atom_site_label_2
_geom_angle_site_symmetry_2
_geom_angle_atom_site_label_3
_geom_angle_site_symmetry_3
_geom_angle
_geom_angle_publ_flag
C11 . W1 . C12 . 74.3(4) yes
C11 . W1 . C13 . 102.1(4) yes
C12 . W1 . C13 . 72.5(3) yes
C11 . W1 . C14 2_666 71.9(3) yes
C12 . W1 . C14 2_666 124.7(4) yes
C13 . W1 . C14 2_666 73.3(4) yes
C11 . W1 . C15 . 86.5(5) yes
C12 . W1 . C15 . 142.1(4) yes
C13 . W1 . C15 . 144.6(4) yes
C14 2_666 W1 . C15 . 77.1(4) yes
C11 . W1 . C16 . 144.4(4) yes
C12 . W1 . C16 . 136.7(4) yes
C13 . W1 . C16 . 78.7(4) yes
C14 2_666 W1 . C16 . 74.5(4) yes
C15 . W1 . C16 . 74.9(5) yes
C11 . W1 . C17 . 144.6(4) yes
C12 . W1 . C17 . 75.9(4) yes
C13 . W1 . C17 . 86.7(4) yes
C14 2_666 W1 . C17 . 142.6(3) yes
C15 . W1 . C17 . 106.0(5) yes
C11 . W1 . C18 . 79.0(4) yes
C12 . W1 . C18 . 73.6(4) yes
C13 . W1 . C18 . 144.3(4) yes
C14 2_666 W1 . C18 . 137.6(4) yes
C15 . W1 . C18 . 70.8(4) yes
C16 . W1 . C17 . 70.7(4) yes
C16 . W1 . C18 . 120.9(5) yes
C17 . W1 . C18 . 74.5(4) yes
C21 . W2 . C22 . 70.6(4) yes
C21 . W2 . C23 . 99.3(4) yes
C22 . W2 . C23 . 78.6(6) yes
C21 . W2 . C24 . 75.4(4) yes
C22 . W2 . C24 . 130.4(5) yes
C23 . W2 . C24 . 72.4(5) yes
C21 . W2 . C25 . 94.4(5) yes
C22 . W2 . C25 . 76.0(5) yes
C23 . W2 . C25 . 145.2(5) yes
C24 . W2 . C25 . 142.4(5) yes
C21 . W2 . C26 . 142.6(4) yes
C22 . W2 . C26 . 72.0(4) yes
C23 . W2 . C26 . 74.2(4) yes
C24 . W2 . C26 . 133.0(4) yes
C25 . W2 . C26 . 75.5(5) yes
C21 . W2 . C27 . 146.7(4) yes
C22 . W2 . C27 . 142.6(4) yes
C23 . W2 . C27 . 92.5(5) yes
C24 . W2 . C27 . 78.8(4) yes
C25 . W2 . C27 . 93.4(5) yes
C21 . W2 . C28 . 76.0(4) yes
C22 . W2 . C28 . 129.5(5) yes
C23 . W2 . C28 . 144.6(5) yes
C24 . W2 . C28 . 72.5(4) yes
C25 . W2 . C28 . 69.9(5) yes
C26 . W2 . C27 . 70.6(4) yes
C26 . W2 . C28 . 129.9(4) yes
C27 . W2 . C28 . 76.5(4) yes
N11 . Cu1 . N14 . 102.1(4) yes
N11 . Cu1 . N32 . 98.4(3) yes
N14 . Cu1 . N32 . 92.9(3) yes
N11 . Cu1 . N33 . 98.4(4) yes
N14 . Cu1 . N33 . 159.4(4) yes
N32 . Cu1 . N33 . 83.0(4) yes
N11 . Cu1 . N34 . 96.3(4) yes
N14 . Cu1 . N34 . 94.7(4) yes
N32 . Cu1 . N34 . 161.7(4) yes
N33 . Cu1 . N34 . 84.0(4) yes
N12 . Cu2 . N21 . 94.7(3) yes
N12 . Cu2 . N42 . 104.7(3) yes
N21 . Cu2 . N42 . 94.2(4) yes
N12 . Cu2 . N43 . 89.0(3) yes
N21 . Cu2 . N43 . 176.0(4) yes
N42 . Cu2 . N43 . 83.4(4) yes
N12 . Cu2 . N44 . 97.6(3) yes
N21 . Cu2 . N44 . 96.8(4) yes
N42 . Cu2 . N44 . 154.1(3) yes
N43 . Cu2 . N44 . 84.1(4) yes
W1 . C11 . N11 . 177.4(9) yes
W1 . C12 . N12 . 177.0(8) yes
W1 . C13 . N13 . 178.4(9) yes
W1 2_666 C14 . N14 . 177.5(9) yes
W1 . C15 . N15 . 178.4(18) yes
W1 . C16 . N16 . 177.7(10) yes
W1 . C17 . N17 . 178.0(10) yes
W1 . C18 . N18 . 177.7(10) yes
W2 . C21 . N21 . 176.3(8) yes
W2 . C22 . N22 . 178.9(14) yes
W2 . C23 . N23 . 177.2(14) yes
W2 . C24 . N24 . 177.5(11) yes
W2 . C25 . N25 . 175.0(13) yes
W2 . C26 . N26 . 178.8(9) yes
W2 . C27 . N27 . 178.7(10) yes
W2 . C28 . N28 . 178.1(11) yes
C32 . C31 . N31 . 113.5(9) yes
C32 . C31 . H16 . 108.074 no
N31 . C31 . H16 . 108.726 no
C32 . C31 . H17 . 108.312 no
N31 . C31 . H17 . 108.573 no
H16 . C31 . H17 . 109.566 no
C31 . C32 . N32 . 115.1(9) yes
C31 . C32 . H18 . 107.909 no
N32 . C32 . H18 . 107.506 no
C31 . C32 . H19 . 108.201 no
N32 . C32 . H19 . 107.961 no
H18 . C32 . H19 . 110.154 no
C34 . C33 . N32 . 109.5(9) yes
C34 . C33 . H21 . 110.005 no
N32 . C33 . H21 . 109.491 no
C34 . C33 . H22 . 109.593 no
N32 . C33 . H22 . 108.860 no
H21 . C33 . H22 . 109.360 no
C33 . C34 . N33 . 106.5(10) yes
C33 . C34 . H23 . 110.932 no
N33 . C34 . H23 . 109.650 no
C33 . C34 . H24 . 110.814 no
N33 . C34 . H24 . 109.926 no
H23 . C34 . H24 . 109.001 no
C36 . C35 . N33 . 107.2(10) yes
C36 . C35 . H26 . 110.461 no
N33 . C35 . H26 . 109.752 no
C36 . C35 . H27 . 110.212 no
N33 . C35 . H27 . 109.586 no
H26 . C35 . H27 . 109.592 no
C35 . C36 . N34 . 107.2(9) yes
C35 . C36 . H28 . 110.000 no
N34 . C36 . H28 . 110.210 no
C35 . C36 . H29 . 110.090 no
N34 . C36 . H29 . 109.781 no
H28 . C36 . H29 . 109.513 no
C38 . C37 . N34 . 115.0(11) yes
C38 . C37 . H31 . 108.545 no
N34 . C37 . H31 . 108.284 no
C38 . C37 . H32 . 108.042 no
N34 . C37 . H32 . 107.797 no
H31 . C37 . H32 . 109.015 no
C37 . C38 . N35 . 111.9(13) yes
C37 . C38 . H33 . 108.756 no
N35 . C38 . H33 . 108.199 no
C37 . C38 . H34 . 109.557 no
N35 . C38 . H34 . 108.828 no
H33 . C38 . H34 . 109.584 no
C42 . C41 . N41 . 108.9(10) yes
C42 . C41 . H46 . 109.318 no
N41 . C41 . H46 . 110.247 no
C42 . C41 . H47 . 108.935 no
N41 . C41 . H47 . 109.915 no
H46 . C41 . H47 . 109.486 no
C41 . C42 . N42 . 111.1(9) yes
C41 . C42 . H48 . 108.526 no
N42 . C42 . H48 . 109.181 no
C41 . C42 . H49 . 108.987 no
N42 . C42 . H49 . 109.680 no
H48 . C42 . H49 . 109.291 no
C44 . C43 . N42 . 108.9(10) yes
C44 . C43 . H51 . 109.412 no
N42 . C43 . H51 . 109.145 no
C44 . C43 . H52 . 110.106 no
N42 . C43 . H52 . 109.576 no
H51 . C43 . H52 . 109.661 no
C43 . C44 . N43 . 107.4(9) yes
C43 . C44 . H53 . 109.899 no
N43 . C44 . H53 . 109.861 no
C43 . C44 . H54 . 110.229 no
N43 . C44 . H54 . 109.566 no
H53 . C44 . H54 . 109.812 no
C46 . C45 . N43 . 108.2(9) yes
C46 . C45 . H56 . 109.299 no
N43 . C45 . H56 . 110.691 no
C46 . C45 . H57 . 109.420 no
N43 . C45 . H57 . 110.359 no
H56 . C45 . H57 . 108.853 no
C45 . C46 . N44 . 108.8(10) yes
C45 . C46 . H58 . 109.384 no
N44 . C46 . H58 . 109.801 no
C45 . C46 . H59 . 109.583 no
N44 . C46 . H59 . 109.440 no
H58 . C46 . H59 . 109.800 no
C48 . C47 . N44 . 114.4(11) yes
C48 . C47 . H61 . 108.217 no
N44 . C47 . H61 . 107.561 no
C48 . C47 . H62 . 108.791 no
N44 . C47 . H62 . 108.543 no
H61 . C47 . H62 . 109.287 no
C47 . C48 . N45 . 114.5(13) yes
C47 . C48 . H63 . 108.093 no
N45 . C48 . H63 . 108.507 no
C47 . C48 . H64 . 107.763 no
N45 . C48 . H64 . 108.793 no
H63 . C48 . H64 . 109.107 no
Cu1 . N11 . C11 . 154.8(8) yes
Cu2 . N12 . C12 . 146.1(8) yes
Cu1 . N14 . C14 . 170.8(8) yes
Cu2 . N21 . C21 . 175.7(9) yes
C31 . N31 . H13 . 109.161 no
C31 . N31 . H14 . 109.163 no
H13 . N31 . H14 . 109.397 no
C31 . N31 . H15 . 109.644 no
H13 . N31 . H15 . 109.701 no
H14 . N31 . H15 . 109.758 no
Cu1 . N32 . C32 . 109.9(6) yes
Cu1 . N32 . C33 . 107.8(6) yes
C32 . N32 . C33 . 113.7(9) yes
Cu1 . N32 . H20 . 111.477 no
C32 . N32 . H20 . 106.047 no
C33 . N32 . H20 . 107.969 no
Cu1 . N33 . C34 . 108.0(7) yes
Cu1 . N33 . C35 . 109.0(7) yes
C34 . N33 . C35 . 116.2(10) yes
Cu1 . N33 . H25 . 112.774 no
C34 . N33 . H25 . 105.940 no
C35 . N33 . H25 . 104.973 no
Cu1 . N34 . C36 . 105.4(7) yes
Cu1 . N34 . C37 . 113.3(7) yes
C36 . N34 . C37 . 113.7(10) yes
Cu1 . N34 . H30 . 111.134 no
C36 . N34 . H30 . 111.271 no
C37 . N34 . H30 . 102.252 no
C38 . N35 . H35 . 108.306 no
C38 . N35 . H36 . 109.097 no
H35 . N35 . H36 . 109.330 no
C38 . N35 . H37 . 108.982 no
H35 . N35 . H37 . 110.046 no
H36 . N35 . H37 . 111.027 no
C41 . N41 . H43 . 108.521 no
C41 . N41 . H44 . 109.828 no
H43 . N41 . H44 . 109.637 no
C41 . N41 . H45 . 109.461 no
H43 . N41 . H45 . 108.951 no
H44 . N41 . H45 . 110.409 no
Cu2 . N42 . C42 . 122.8(6) yes
Cu2 . N42 . C43 . 107.6(7) yes
C42 . N42 . C43 . 114.4(9) yes
Cu2 . N42 . H50 . 102.137 no
C42 . N42 . H50 . 94.161 no
C43 . N42 . H50 . 114.507 no
Cu2 . N43 . C44 . 109.9(7) yes
Cu2 . N43 . C45 . 108.6(7) yes
C44 . N43 . C45 . 115.9(9) yes
Cu2 . N43 . H55 . 111.824 no
C44 . N43 . H55 . 104.403 no
C45 . N43 . H55 . 106.179 no
Cu2 . N44 . C46 . 106.6(7) yes
Cu2 . N44 . C47 . 114.5(7) yes
C46 . N44 . C47 . 113.6(9) yes
Cu2 . N44 . H60 . 109.543 no
C46 . N44 . H60 . 110.331 no
C47 . N44 . H60 . 102.222 no
C48 . N45 . H65 . 109.785 no
C48 . N45 . H66 . 109.728 no
H65 . N45 . H66 . 109.313 no
C48 . N45 . H67 . 109.883 no
H65 . N45 . H67 . 109.104 no
H66 . N45 . H67 . 109.008 no

loop_
_geom_bond_atom_site_label_1
_geom_bond_site_symmetry_1
_geom_bond_atom_site_label_2
_geom_bond_site_symmetry_2
_geom_bond_distance
_geom_bond_publ_flag
W1 . C11 . 2.166(9) yes
W1 . C12 . 2.17(1) yes
W1 . C13 . 2.16(1) yes
W1 . C14 2_666 2.177(9) yes
W1 . C15 . 2.182(14) yes
W1 . C16 . 2.157(13) yes
W1 . C17 . 2.182(9) yes
W1 . C18 . 2.17(1) yes
W2 . C21 . 2.163(9) yes
W2 . C22 . 2.179(11) yes
W2 . C23 . 2.163(13) yes
W2 . C24 . 2.196(11) yes
W2 . C25 . 2.145(11) yes
W2 . C26 . 2.175(11) yes
W2 . C27 . 2.197(11) yes
W2 . C28 . 2.19(1) yes
Cu1 . N11 . 2.174(9) yes
Cu1 . N14 . 1.975(8) yes
Cu1 . N32 . 2.083(8) yes
Cu1 . N33 . 1.999(8) yes
Cu1 . N34 . 2.080(9) yes
Cu2 . N12 . 2.261(8) yes
Cu2 . N21 . 1.961(9) yes
Cu2 . N42 . 2.071(8) yes
Cu2 . N43 . 2.017(9) yes
Cu2 . N44 . 2.076(9) yes
C11 . N11 . 1.123(13) yes
C12 . N12 . 1.157(13) yes
C13 . N13 . 1.153(13) yes
C14 . N14 . 1.130(12) yes
C15 . N15 . 1.093(18) yes
C16 . N16 . 1.158(16) yes
C17 . N17 . 1.125(14) yes
C18 . N18 . 1.144(14) yes
C21 . N21 . 1.133(13) yes
C22 . N22 . 1.138(15) yes
C23 . N23 . 1.113(17) yes
C24 . N24 . 1.112(15) yes
C25 . N25 . 1.151(17) yes
C26 . N26 . 1.126(14) yes
C27 . N27 . 1.120(14) yes
C28 . N28 . 1.119(14) yes
C31 . C32 . 1.511(15) yes
C31 . N31 . 1.490(14) yes
C31 . H16 . 0.998 no
C31 . H17 . 1.001 no
C32 . N32 . 1.500(14) yes
C32 . H18 . 0.998 no
C32 . H19 . 0.994 no
C33 . C34 . 1.481(19) yes
C33 . N32 . 1.474(14) yes
C33 . H21 . 0.997 no
C33 . H22 . 1.004 no
C34 . N33 . 1.474(16) yes
C34 . H23 . 1.004 no
C34 . H24 . 1.002 no
C35 . C36 . 1.499(19) yes
C35 . N33 . 1.456(15) yes
C35 . H26 . 0.997 no
C35 . H27 . 1.002 no
C36 . N34 . 1.485(15) yes
C36 . H28 . 0.998 no
C36 . H29 . 1.002 no
C37 . C38 . 1.478(19) yes
C37 . N34 . 1.489(16) yes
C37 . H31 . 1.002 no
C37 . H32 . 1.003 no
C38 . N35 . 1.52(2) yes
C38 . H33 . 1.008 no
C38 . H34 . 0.991 no
C41 . C42 . 1.507(16) yes
C41 . N41 . 1.480(16) yes
C41 . H46 . 0.998 no
C41 . H47 . 1.002 no
C42 . N42 . 1.455(14) yes
C42 . H48 . 1.003 no
C42 . H49 . 0.999 no
C43 . C44 . 1.484(19) yes
C43 . N42 . 1.492(14) yes
C43 . H51 . 1.003 no
C43 . H52 . 0.995 no
C44 . N43 . 1.482(16) yes
C44 . H53 . 0.997 no
C44 . H54 . 0.998 no
C45 . C46 . 1.49(2) yes
C45 . N43 . 1.472(16) yes
C45 . H56 . 1.003 no
C45 . H57 . 1.005 no
C46 . N44 . 1.464(15) yes
C46 . H58 . 0.994 no
C46 . H59 . 1.002 no
C47 . C48 . 1.512(19) yes
C47 . N44 . 1.487(15) yes
C47 . H61 . 1.010 no
C47 . H62 . 0.993 no
C48 . N45 . 1.44(2) yes
C48 . H63 . 1.002 no
C48 . H64 . 1.003 no
N31 . H13 . 0.951 no
N31 . H14 . 0.950 no
N31 . H15 . 0.947 no
N32 . H20 . 0.946 no
N33 . H25 . 0.953 no
N34 . H30 . 0.955 no
N35 . H35 . 0.956 no
N35 . H36 . 0.945 no
N35 . H37 . 0.937 no
N41 . H43 . 0.958 no
N41 . H44 . 0.941 no
N41 . H45 . 0.949 no
N42 . H50 . 0.953 no
N43 . H55 . 0.955 no
N44 . H60 . 0.951 no
N45 . H65 . 0.950 no
N45 . H66 . 0.952 no
N45 . H67 . 0.954 no
